data_2103108
loop_
_publ_author_name
'Britton, Doyle'

_publ_section_title
;
 Planar packing of tetrachlorodicyanobenzene isomers
;
_journal_coden_ASTM ASBSDK
_journal_issue 3
_journal_name_full
;
 Acta Crystallographica, Section B: Structural Science
;
_journal_page_first 553
_journal_page_last 563
_journal_paper_doi 10.1107/S0108768102003348
_journal_volume 58
_journal_year 2002
_chemical_formula_moiety 'C12 H18, C8 Cl4 N2'
_chemical_formula_sum 'C20 H18 Cl4 N2'
_chemical_formula_weight 428.16
_chemical_name_systematic
;
 para tetrachlorodicyanobenzene/hexamethylbenzene, 1/1
 polymorph I
;
_space_group_IT_number 2
_symmetry_cell_setting triclinic
_symmetry_space_group_name_Hall '-P 1'
_symmetry_space_group_name_H-M 'P -1'
_atom_sites_solution_hydrogens geom
_atom_sites_solution_primary direct
_atom_sites_solution_secondary difmap
_audit_creation_method 'SHELXTL plus manual additions'
_cell_angle_alpha 114.24(3)
_cell_angle_beta 113.30(2)
_cell_angle_gamma 91.92(3)
_cell_formula_units_Z 1
_cell_length_a 7.513(3)
_cell_length_b 8.615(3)
_cell_length_c 9.029(3)
_cell_measurement_reflns_used 24
_cell_measurement_temperature 189(2)
_cell_measurement_theta_max 28
_cell_measurement_theta_min 11
_cell_volume 475.8(3)
_computing_cell_refinement 'CAD-4 software'
_computing_data_collection 'CAD-4 software'
_computing_data_reduction TEXSAN
_computing_molecular_graphics 'TEXSAN, SHELXTL'
_computing_structure_refinement 'SHELXTL (Sheldrick, 1994)'
_computing_structure_solution 'TEXSAN, MITHRIL, DIRDIF'
_diffrn_ambient_temperature 189(2)
_diffrn_measured_fraction_theta_full 1.000
_diffrn_measured_fraction_theta_max 1.000
_diffrn_measurement_device_type CAD-4
_diffrn_measurement_method 'omega-two theta scans'
_diffrn_radiation_monochromator graphite
_diffrn_radiation_source 'fine-focus sealed tube'
_diffrn_radiation_type MoK\a
_diffrn_radiation_wavelength 0.71073
_diffrn_reflns_av_R_equivalents 0.074
_diffrn_reflns_av_sigmaI/netI 0.083
_diffrn_reflns_limit_h_max 4
_diffrn_reflns_limit_h_min -10
_diffrn_reflns_limit_k_max 12
_diffrn_reflns_limit_k_min -12
_diffrn_reflns_limit_l_max 12
_diffrn_reflns_limit_l_min -12
_diffrn_reflns_number 4293
_diffrn_reflns_theta_full 29.98
_diffrn_reflns_theta_max 29.98
_diffrn_reflns_theta_min 2.67
_diffrn_standards_decay_% 'less than 1'
_diffrn_standards_interval_time '60 min'
_diffrn_standards_number 3
_exptl_absorpt_coefficient_mu 0.629
_exptl_absorpt_correction_T_max 0.91
_exptl_absorpt_correction_T_min 0.75
_exptl_absorpt_correction_type empirical
_exptl_absorpt_process_details
;
  DIFABS, Walker, N. and Stuart, D. (1983) Acta Cryst. A39, 158-166.
;
_exptl_crystal_colour yellow
_exptl_crystal_density_diffrn 1.494
_exptl_crystal_density_meas ?
_exptl_crystal_density_method .
_exptl_crystal_description sword-shaped
_exptl_crystal_F_000 220
_exptl_crystal_size_max 0.50
_exptl_crystal_size_mid 0.35
_exptl_crystal_size_min 0.15
_refine_diff_density_max 0.571
_refine_diff_density_min -0.647
_refine_ls_extinction_coef 0.09(2)
_refine_ls_extinction_expression Fc^*^=kFc[1+0.001xFc^2^\l^3^/sin(2\q)]^-1/4^
_refine_ls_extinction_method SHELXTL
_refine_ls_goodness_of_fit_ref 1.095
_refine_ls_hydrogen_treatment mixed
_refine_ls_matrix_type full
_refine_ls_number_parameters 122
_refine_ls_number_reflns 2775
_refine_ls_number_restraints 0
_refine_ls_restrained_S_all 1.095
_refine_ls_R_factor_all 0.0848
_refine_ls_R_factor_gt 0.0737
_refine_ls_shift/su_max 0.001
_refine_ls_shift/su_mean 0.000
_refine_ls_structure_factor_coef Fsqd
_refine_ls_weighting_details 'calc w=1/[\s^2^(Fo^2^)+(0.098P)^2^+0.96P] where P=(Fo^2^+2Fc^2^)/3'
_refine_ls_weighting_scheme calc
_refine_ls_wR_factor_gt 0.2028
_refine_ls_wR_factor_ref 0.2115
_reflns_number_gt 2324
_reflns_number_total 2775
_reflns_threshold_expression >2sigma(I)
_cod_data_source_file bk0105.cif
_cod_database_code 2103108

loop_
_symmetry_equiv_pos_as_xyz
'x, y, z'
'-x, -y, -z'

loop_
_atom_site_label
_atom_site_fract_x
_atom_site_fract_y
_atom_site_fract_z
_atom_site_U_iso_or_equiv
_atom_site_adp_type
_atom_site_calc_flag
_atom_site_refinement_flags
_atom_site_occupancy
_atom_site_type_symbol
C1 0.0391(4) 0.0988(4) -0.0765(4) 0.0190(5) Uani d . 1 C
C2 0.0801(4) 0.1798(4) 0.1069(4) 0.0195(5) Uani d . 1 C
C3 0.0403(4) 0.0797(4) 0.1829(4) 0.0192(5) Uani d . 1 C
C11 0.0763(5) 0.2024(4) -0.1565(4) 0.0231(6) Uani d . 1 C
N11 0.1016(5) 0.2841(4) -0.2219(4) 0.0314(6) Uani d . 1 N
Cl12 0.17471(14) 0.40092(10) 0.23184(11) 0.0321(3) Uani d . 1 Cl
Cl13 0.09077(12) 0.17518(10) 0.40714(10) 0.0265(3) Uani d . 1 Cl
C21 0.4191(4) 0.8209(4) -0.1203(4) 0.0219(6) Uani d . 1 C
C22 0.4591(4) 0.9372(4) -0.1829(4) 0.0212(6) Uani d . 1 C
C23 0.5411(4) 1.1143(4) -0.0630(4) 0.0213(6) Uani d . 1 C
C31 0.3321(6) 0.6276(5) -0.2496(5) 0.0322(7) Uani d . 1 C
H31A 0.3731 0.5943 -0.3443 0.048 Uiso calc PR 0.50 H
H31B 0.1892 0.6045 -0.3021 0.048 Uiso calc PR 0.50 H
H31C 0.3787 0.5613 -0.1843 0.048 Uiso calc PR 0.50 H
H31D 0.2543 0.5791 -0.2095 0.048 Uiso d PR 0.50 H
H31E 0.4381 0.5689 -0.2517 0.048 Uiso d PR 0.50 H
H31F 0.2486 0.6121 -0.3695 0.048 Uiso d PR 0.50 H
C32 0.4074(6) 0.8658(5) -0.3836(5) 0.0334(8) Uani d . 1 C
H32A 0.2984 0.7644 -0.4543 0.050 Uiso calc PR 0.50 H
H32B 0.5213 0.8340 -0.4016 0.050 Uiso calc PR 0.50 H
H32C 0.3701 0.9539 -0.4213 0.050 Uiso calc PR 0.50 H
H32D 0.4948 0.9372 -0.3971 0.050 Uiso d PR 0.50 H
H32E 0.2719 0.8675 -0.4499 0.050 Uiso d PR 0.50 H
H32F 0.4231 0.7477 -0.4302 0.050 Uiso d PR 0.50 H
C33 0.5876(5) 1.2381(5) -0.1296(5) 0.0311(7) Uani d . 1 C
H33A 0.5984 1.3560 -0.0466 0.047 Uiso calc PR 0.50 H
H33B 0.4827 1.2080 -0.2478 0.047 Uiso calc PR 0.50 H
H33C 0.7113 1.2289 -0.1367 0.047 Uiso calc PR 0.50 H
H33D 0.5965 1.1726 -0.2408 0.047 Uiso d PR 0.50 H
H33E 0.7123 1.3206 -0.0396 0.047 Uiso d PR 0.50 H
H33F 0.4836 1.2997 -0.1507 0.047 Uiso d PR 0.50 H

loop_
_atom_site_aniso_label
_atom_site_aniso_U_11
_atom_site_aniso_U_22
_atom_site_aniso_U_33
_atom_site_aniso_U_12
_atom_site_aniso_U_13
_atom_site_aniso_U_23
C1 0.0176(12) 0.0244(13) 0.0205(12) 0.0050(10) 0.0108(10) 0.0130(11)
C2 0.0189(13) 0.0193(13) 0.0206(13) 0.0019(10) 0.0101(10) 0.0084(11)
C3 0.0198(13) 0.0244(13) 0.0180(12) 0.0072(10) 0.0118(10) 0.0107(11)
C11 0.0230(14) 0.0259(14) 0.0246(14) 0.0046(11) 0.0131(12) 0.0130(12)
N11 0.0374(16) 0.0327(15) 0.0326(14) 0.0071(12) 0.0185(13) 0.0200(13)
Cl12 0.0437(5) 0.0221(4) 0.0287(4) 0.0000(3) 0.0183(4) 0.0087(3)
Cl13 0.0319(4) 0.0300(4) 0.0183(4) 0.0048(3) 0.0133(3) 0.0098(3)
C21 0.0175(13) 0.0227(14) 0.0257(14) 0.0019(10) 0.0094(11) 0.0119(12)
C22 0.0179(13) 0.0266(14) 0.0225(13) 0.0049(10) 0.0096(11) 0.0138(11)
C23 0.0155(12) 0.0257(14) 0.0265(14) 0.0030(10) 0.0088(11) 0.0163(12)
C31 0.0342(18) 0.0245(15) 0.0329(17) 0.0018(13) 0.0153(15) 0.0091(13)
C32 0.0340(18) 0.042(2) 0.0251(15) 0.0036(15) 0.0134(14) 0.0165(15)
C33 0.0307(17) 0.0347(17) 0.0391(18) 0.0041(13) 0.0154(14) 0.0274(15)

loop_
_atom_type_symbol
_atom_type_description
_atom_type_scat_dispersion_real
_atom_type_scat_dispersion_imag
_atom_type_scat_source
C C 0.0033 0.0016 'International Tables Vol C Tables 4.2.6.8 and 6.1.1.4'
H H 0.0000 0.0000 'International Tables Vol C Tables 4.2.6.8 and 6.1.1.4'
N N 0.0061 0.0033 'International Tables Vol C Tables 4.2.6.8 and 6.1.1.4'
Cl Cl 0.1484 0.1585 'International Tables Vol C Tables 4.2.6.8 and 6.1.1.4'

loop_
_geom_angle_atom_site_label_1
_geom_angle_atom_site_label_2
_geom_angle_atom_site_label_3
_geom_angle_site_symmetry_1
_geom_angle_site_symmetry_3
_geom_angle
C3 C1 C2 2 . 120.8(3)
C3 C1 C11 2 . 119.5(3)
C2 C1 C11 . . 119.7(3)
C3 C2 C1 . . 119.5(3)
C3 C2 Cl12 . . 121.4(2)
C1 C2 Cl12 . . 119.1(2)
C1 C3 C2 2 . 119.7(3)
C1 C3 Cl13 2 . 119.8(2)
C2 C3 Cl13 . . 120.5(2)
N11 C11 C1 . . 178.6(4)
C23 C21 C22 2_675 . 119.7(3)
C23 C21 C31 2_675 . 119.9(3)
C22 C21 C31 . . 120.4(3)
C23 C22 C21 . . 120.1(3)
C23 C22 C32 . . 120.9(3)
C21 C22 C32 . . 118.9(3)
C22 C23 C21 . 2_675 120.2(3)
C22 C23 C33 . . 120.0(3)
C21 C23 C33 2_675 . 119.8(3)
C21 C31 H31A . . 109.5
C21 C31 H31B . . 109.5
H31A C31 H31B . . 109.5
C21 C31 H31C . . 109.5
H31A C31 H31C . . 109.5
H31B C31 H31C . . 109.5
C21 C31 H31D . . 109.5
H31A C31 H31D . . 141.1
H31B C31 H31D . . 56.3
H31C C31 H31D . . 56.3
C21 C31 H31E . . 109.5
H31A C31 H31E . . 56.3
H31B C31 H31E . . 141.1
H31C C31 H31E . . 56.3
H31D C31 H31E . . 109.5
C21 C31 H31F . . 109.5
H31A C31 H31F . . 56.3
H31B C31 H31F . . 56.3
H31C C31 H31F . . 141.1
H31D C31 H31F . . 109.5
H31E C31 H31F . . 109.5
C22 C32 H32A . . 109.5
C22 C32 H32B . . 109.5
H32A C32 H32B . . 109.5
C22 C32 H32C . . 109.5
H32A C32 H32C . . 109.5
H32B C32 H32C . . 109.5
C22 C32 H32D . . 109.5
H32A C32 H32D . . 141.1
H32B C32 H32D . . 56.3
H32C C32 H32D . . 56.2
C22 C32 H32E . . 109.5
H32A C32 H32E . . 56.3
H32B C32 H32E . . 141.1
H32C C32 H32E . . 56.3
H32D C32 H32E . . 109.5
C22 C32 H32F . . 109.5
H32A C32 H32F . . 56.3
H32B C32 H32F . . 56.3
H32C C32 H32F . . 141.1
H32D C32 H32F . . 109.5
H32E C32 H32F . . 109.5
C23 C33 H33A . . 109.5
C23 C33 H33B . . 109.5
H33A C33 H33B . . 109.5
C23 C33 H33C . . 109.5
H33A C33 H33C . . 109.5
H33B C33 H33C . . 109.5
C23 C33 H33D . . 109.5
H33A C33 H33D . . 141.1
H33B C33 H33D . . 56.3
H33C C33 H33D . . 56.3
C23 C33 H33E . . 109.5
H33A C33 H33E . . 56.3
H33B C33 H33E . . 141.1
H33C C33 H33E . . 56.3
H33D C33 H33E . . 109.5
C23 C33 H33F . . 109.5
H33A C33 H33F . . 56.3
H33B C33 H33F . . 56.3
H33C C33 H33F . . 141.1
H33D C33 H33F . . 109.5
H33E C33 H33F . . 109.5

loop_
_geom_bond_atom_site_label_1
_geom_bond_atom_site_label_2
_geom_bond_site_symmetry_2
_geom_bond_distance
C1 C3 2 1.384(4)
C1 C2 . 1.399(4)
C1 C11 . 1.439(4)
C2 C3 . 1.391(4)
C2 Cl12 . 1.708(3)
C3 C1 2 1.384(4)
C3 Cl13 . 1.710(3)
C11 N11 . 1.141(4)
C21 C23 2_675 1.407(4)
C21 C22 . 1.412(4)
C21 C31 . 1.513(5)
C22 C23 . 1.391(4)
C22 C32 . 1.525(4)
C23 C21 2_675 1.407(4)
C23 C33 . 1.513(4)
C31 H31A . 0.9600
C31 H31B . 0.9600
C31 H31C . 0.9600
C31 H31D . 0.9600
C31 H31E . 0.9600
C31 H31F . 0.9600
C32 H32A . 0.9600
C32 H32B . 0.9600
C32 H32C . 0.9600
C32 H32D . 0.9600
C32 H32E . 0.9600
C32 H32F . 0.9600
C33 H33A . 0.9600
C33 H33B . 0.9600
C33 H33C . 0.9600
C33 H33D . 0.9600
C33 H33E . 0.9600
C33 H33F . 0.9600
